data_7033993
loop_
_publ_author_name
'Stadelmann, B.'
'Bender, J.'
'F\"orster, D'
'Frey, W.'
'Nieger, M.'
'Gudat, D.'

_publ_section_title
;
 An anionic phosphenium complex as an ambident nucleophile.
;
_journal_issue 13
_journal_name_full 'Dalton transactions (Cambridge, England : 2003)'
_journal_page_first 6023
_journal_page_last 6031
_journal_paper_doi 10.1039/c5dt00008d
_journal_volume 44
_journal_year 2015
_chemical_formula_moiety 'C29 H36 Fe N2 O3 P, C24 H20 P, 1.5 (C4 H8 O)'
_chemical_formula_sum 'C59 H68 Fe N2 O4.5 P2'
_chemical_formula_weight 994.94
_chemical_melting_point_gt 623.15
_chemical_name_systematic
'tetraphenylphosphonium {1,3-bis-(2,6-diisopropylphenyl)-1,3,2-diazaphospholenium}-tricarbonyl ferrate(II)'
_chemical_properties_physical 'Air-sensitive, Moisture-sensitive'
_space_group_IT_number 33
_symmetry_cell_setting orthorhombic
_symmetry_space_group_name_Hall 'P 2c -2n'
_symmetry_space_group_name_H-M 'P n a 21'
_atom_sites_solution_hydrogens geom
_atom_sites_solution_primary direct
_atom_sites_solution_secondary difmap
_audit_creation_method SHELXL-97
_audit_update_record
;
2014-11-03 deposited with the CCDC.
2015-02-10 downloaded from the CCDC.
;
_cell_angle_alpha 90.00
_cell_angle_beta 90.00
_cell_angle_gamma 90.00
_cell_formula_units_Z 8
_cell_length_a 19.0086(16)
_cell_length_b 12.8494(10)
_cell_length_c 43.849(3)
_cell_measurement_reflns_used 13642
_cell_measurement_temperature 100(2)
_cell_measurement_theta_max 25.17
_cell_measurement_theta_min 3.01
_cell_volume 10710.1(14)
_computing_cell_refinement 'Bruker ApexII Software Suite, 2008'
_computing_data_collection 'Bruker ApexII Software Suite, 2008'
_computing_data_reduction 'Bruker ApexII Software Suite, 2008'
_computing_molecular_graphics 'SHELXS, plus XP (Sheldrick, 1991)'
_computing_publication_material SHELXL-97
_computing_structure_refinement 'SHELXL-97 (Sheldrick, 2008)'
_computing_structure_solution 'SHELXS-97 (Sheldrick, 2008)'
_diffrn_ambient_temperature 100(2)
_diffrn_measured_fraction_theta_full 0.998
_diffrn_measured_fraction_theta_max 0.998
_diffrn_measurement_device_type 'Bruker Kappa ApexII Duo'
_diffrn_measurement_method 'omega and phi scans'
_diffrn_radiation_monochromator Triumph
_diffrn_radiation_source 'fine-focus sealed tube'
_diffrn_radiation_type MoK\a
_diffrn_radiation_wavelength 0.71073
_diffrn_reflns_av_R_equivalents 0.0996
_diffrn_reflns_av_sigmaI/netI 0.1105
_diffrn_reflns_limit_h_max 22
_diffrn_reflns_limit_h_min -20
_diffrn_reflns_limit_k_max 15
_diffrn_reflns_limit_k_min -15
_diffrn_reflns_limit_l_max 52
_diffrn_reflns_limit_l_min -49
_diffrn_reflns_number 56223
_diffrn_reflns_theta_full 25.17
_diffrn_reflns_theta_max 25.17
_diffrn_reflns_theta_min 1.65
_exptl_absorpt_coefficient_mu 0.390
_exptl_absorpt_correction_T_max 0.7452
_exptl_absorpt_correction_T_min 0.6174
_exptl_absorpt_correction_type multi-scan
_exptl_absorpt_process_details 'SADABS (sheldrick, 2008, cf. Blessing, 1995'
_exptl_crystal_colour orange
_exptl_crystal_density_diffrn 1.234
_exptl_crystal_density_meas ?
_exptl_crystal_density_method 'not measured'
_exptl_crystal_description plates
_exptl_crystal_F_000 4224
_exptl_crystal_recrystallization_method 'Re-crystallisation from solvent: tetrahydrofurane'
_exptl_crystal_size_max 0.28
_exptl_crystal_size_mid 0.21
_exptl_crystal_size_min 0.04
_refine_diff_density_max 0.715
_refine_diff_density_min -0.476
_refine_diff_density_rms 0.066
_refine_ls_abs_structure_details 'Flack H D (1983), Acta Cryst. A39, 876-881'
_refine_ls_abs_structure_Flack 0.473(15)
_refine_ls_extinction_coef 0.00085(8)
_refine_ls_extinction_expression Fc^*^=kFc[1+0.001xFc^2^\l^3^/sin(2\q)]^-1/4^
_refine_ls_extinction_method SHELXL
_refine_ls_goodness_of_fit_ref 1.039
_refine_ls_hydrogen_treatment mixed
_refine_ls_matrix_type full
_refine_ls_number_parameters 1231
_refine_ls_number_reflns 18565
_refine_ls_number_restraints 179
_refine_ls_restrained_S_all 1.069
_refine_ls_R_factor_all 0.0952
_refine_ls_R_factor_gt 0.0595
_refine_ls_shift/su_max 0.001
_refine_ls_shift/su_mean 0.000
_refine_ls_structure_factor_coef Fsqd
_refine_ls_weighting_details 'calc w=1/[\s^2^(Fo^2^)+(0.0353P)^2^+3.6490P] where P=(Fo^2^+2Fc^2^)/3'
_refine_ls_weighting_scheme calc
_refine_ls_wR_factor_gt 0.1068
_refine_ls_wR_factor_ref 0.1181
_reflns_number_gt 13658
_reflns_number_total 18565
_reflns_threshold_expression >2sigma(I)
_cod_data_source_file c5dt00008d2.cif
_cod_data_source_block 2
_cod_depositor_comments
;
The following automatic conversions were performed:

'_chemical_melting_point' tag was changed to
'_chemical_melting_point_gt' since the value was specified 'more
than' ('>') a certain temperature. The value '>350C' was changed to
'623.15' - it was converted from degrees Celsius(C) to Kelvins(K).

'_exptl_crystal_density_meas' value 'none' was changed to '?' - the
value is perceived as not measured.

Automatic conversion script
Id: cif_fix_values 3008 2015-01-20 13:52:24Z robertas 

 Adding full bibliography for 7033990--7033994.cif.
;
_cod_original_cell_volume 10710.2(14)
_cod_original_formula_sum 'C59 H68 Fe N2 O4.50 P2'
_cod_database_code 7033993

loop_
_symmetry_equiv_pos_as_xyz
'x, y, z'
'-x, -y, z+1/2'
'x+1/2, -y+1/2, z'
'-x+1/2, y+1/2, z+1/2'

loop_
_atom_site_label
_atom_site_type_symbol
_atom_site_fract_x
_atom_site_fract_y
_atom_site_fract_z
_atom_site_U_iso_or_equiv
_atom_site_adp_type
_atom_site_occupancy
_atom_site_symmetry_multiplicity
_atom_site_calc_flag
_atom_site_refinement_flags
_atom_site_disorder_assembly
_atom_site_disorder_group
P1 P 0.35277(6) 0.51808(9) 0.22433(3) 0.0148(3) Uani 1 1 d . . .
N2 N 0.3014(2) 0.5953(3) 0.20160(9) 0.0179(9) Uani 1 1 d . . .
C3 C 0.2862(3) 0.5532(4) 0.17341(12) 0.0212(12) Uani 1 1 d . . .
H3 H 0.2574 0.5863 0.1586 0.025 Uiso 1 1 calc R . .
C4 C 0.3168(3) 0.4606(4) 0.16925(12) 0.0204(12) Uani 1 1 d . . .
H4 H 0.3135 0.4203 0.1511 0.025 Uiso 1 1 calc R . .
N5 N 0.3547(2) 0.4312(3) 0.19546(9) 0.0168(9) Uani 1 1 d . . .
C6 C 0.4000(3) 0.3418(4) 0.19619(11) 0.0181(11) Uani 1 1 d . . .
C7 C 0.3724(2) 0.2477(4) 0.20667(12) 0.0215(12) Uani 1 1 d . . .
C8 C 0.4171(3) 0.1614(4) 0.20631(13) 0.0290(13) Uani 1 1 d . . .
H8 H 0.3996 0.0953 0.2124 0.035 Uiso 1 1 calc R . .
C9 C 0.4863(3) 0.1708(4) 0.19726(14) 0.0348(15) Uani 1 1 d . . .
H9 H 0.5160 0.1113 0.1972 0.042 Uiso 1 1 calc R . .
C10 C 0.5130(3) 0.2666(4) 0.18824(13) 0.0314(14) Uani 1 1 d . . .
H10 H 0.5609 0.2721 0.1823 0.038 Uiso 1 1 calc R . .
C11 C 0.4709(3) 0.3534(4) 0.18782(12) 0.0253(13) Uani 1 1 d . . .
C12 C 0.4996(3) 0.4587(4) 0.17832(15) 0.0361(15) Uani 1 1 d . . .
H12 H 0.4688 0.5125 0.1879 0.043 Uiso 1 1 calc R . .
C13 C 0.5741(3) 0.4780(5) 0.19016(17) 0.0544(19) Uani 1 1 d . . .
H13A H 0.5752 0.4670 0.2123 0.082 Uiso 1 1 calc R . .
H13B H 0.5881 0.5497 0.1856 0.082 Uiso 1 1 calc R . .
H13C H 0.6067 0.4296 0.1803 0.082 Uiso 1 1 calc R . .
C14 C 0.4948(4) 0.4747(6) 0.14412(17) 0.068(2) Uani 1 1 d . . .
H14A H 0.5138 0.5432 0.1388 0.102 Uiso 1 1 calc R . .
H14B H 0.4455 0.4705 0.1377 0.102 Uiso 1 1 calc R . .
H14C H 0.5221 0.4205 0.1337 0.102 Uiso 1 1 calc R . .
C15 C 0.2963(3) 0.2382(4) 0.21765(14) 0.0266(14) Uani 1 1 d . . .
H15 H 0.2796 0.3103 0.2224 0.032 Uiso 1 1 calc R . .
C16 C 0.2489(3) 0.1959(5) 0.19206(15) 0.0431(17) Uani 1 1 d . . .
H16A H 0.2548 0.2386 0.1737 0.065 Uiso 1 1 calc R . .
H16B H 0.1996 0.1984 0.1986 0.065 Uiso 1 1 calc R . .
H16C H 0.2620 0.1238 0.1875 0.065 Uiso 1 1 calc R . .
C17 C 0.2895(3) 0.1756(4) 0.24664(13) 0.0330(14) Uani 1 1 d . . .
H17A H 0.2399 0.1720 0.2526 0.049 Uiso 1 1 calc R . .
H17B H 0.3167 0.2091 0.2629 0.049 Uiso 1 1 calc R . .
H17C H 0.3075 0.1051 0.2432 0.049 Uiso 1 1 calc R . .
C18 C 0.2787(2) 0.6976(3) 0.21037(12) 0.0173(11) Uani 1 1 d . . .
C19 C 0.3142(3) 0.7834(4) 0.19697(13) 0.0232(12) Uani 1 1 d . . .
C20 C 0.2894(3) 0.8813(4) 0.20537(14) 0.0296(14) Uani 1 1 d . . .
H20 H 0.3122 0.9413 0.1975 0.035 Uiso 1 1 calc R . .
C21 C 0.2328(3) 0.8941(4) 0.22463(13) 0.0283(13) Uani 1 1 d . . .
H21 H 0.2170 0.9621 0.2297 0.034 Uiso 1 1 calc R . .
C22 C 0.1993(3) 0.8087(4) 0.23657(13) 0.0272(13) Uani 1 1 d . . .
H22 H 0.1599 0.8183 0.2496 0.033 Uiso 1 1 calc R . .
C23 C 0.2217(2) 0.7096(4) 0.22993(12) 0.0169(11) Uani 1 1 d . . .
C24 C 0.1831(3) 0.6156(4) 0.24264(13) 0.0262(13) Uani 1 1 d . . .
H24 H 0.2188 0.5600 0.2466 0.031 Uiso 1 1 calc R . .
C25 C 0.1450(3) 0.6370(4) 0.27267(14) 0.0367(16) Uani 1 1 d . . .
H25A H 0.1786 0.6639 0.2877 0.055 Uiso 1 1 calc R . .
H25B H 0.1242 0.5723 0.2803 0.055 Uiso 1 1 calc R . .
H25C H 0.1078 0.6885 0.2693 0.055 Uiso 1 1 calc R . .
C26 C 0.1312(3) 0.5736(5) 0.21913(16) 0.0472(17) Uani 1 1 d . . .
H26A H 0.1066 0.5131 0.2276 0.071 Uiso 1 1 calc R . .
H26B H 0.1568 0.5530 0.2007 0.071 Uiso 1 1 calc R . .
H26C H 0.0969 0.6278 0.2140 0.071 Uiso 1 1 calc R . .
C27 C 0.3761(3) 0.7708(4) 0.17555(13) 0.0278(13) Uani 1 1 d . . .
H27 H 0.3684 0.7060 0.1634 0.033 Uiso 1 1 calc R . .
C28 C 0.3836(4) 0.8616(5) 0.15328(15) 0.0514(19) Uani 1 1 d . . .
H28A H 0.4242 0.8496 0.1400 0.077 Uiso 1 1 calc R . .
H28B H 0.3904 0.9263 0.1647 0.077 Uiso 1 1 calc R . .
H28C H 0.3409 0.8671 0.1408 0.077 Uiso 1 1 calc R . .
C29 C 0.4454(3) 0.7594(5) 0.19232(16) 0.0456(17) Uani 1 1 d . . .
H29A H 0.4837 0.7515 0.1775 0.068 Uiso 1 1 calc R . .
H29B H 0.4437 0.6979 0.2055 0.068 Uiso 1 1 calc R . .
H29C H 0.4538 0.8215 0.2048 0.068 Uiso 1 1 calc R . .
Fe1 Fe 0.39946(3) 0.52120(5) 0.264910(16) 0.01603(16) Uani 1 1 d . . .
C31 C 0.4764(2) 0.5975(3) 0.26295(13) 0.0196(11) Uani 1 1 d . . .
O31 O 0.52571(18) 0.6513(3) 0.26065(9) 0.0320(10) Uani 1 1 d . . .
C32 C 0.4259(2) 0.3920(4) 0.27266(12) 0.0195(12) Uani 1 1 d . . .
O32 O 0.44467(19) 0.3068(3) 0.27754(9) 0.0302(9) Uani 1 1 d . . .
C33 C 0.3482(3) 0.5856(4) 0.29242(13) 0.0227(12) Uani 1 1 d . . .
O33 O 0.3147(2) 0.6341(3) 0.30955(10) 0.0424(11) Uani 1 1 d . . .
P40 P 0.63856(6) -0.02385(9) 0.37740(3) 0.0170(3) Uani 1 1 d . . .
C41 C 0.6025(3) -0.1479(3) 0.36652(12) 0.0175(11) Uani 1 1 d . . .
C42 C 0.5561(2) -0.1549(4) 0.34211(12) 0.0191(11) Uani 1 1 d . . .
H42 H 0.5463 -0.0954 0.3300 0.023 Uiso 1 1 calc R . .
C43 C 0.5244(3) -0.2495(4) 0.33559(13) 0.0233(12) Uani 1 1 d . . .
H43 H 0.4932 -0.2547 0.3188 0.028 Uiso 1 1 calc R . .
C44 C 0.5377(3) -0.3359(4) 0.35320(13) 0.0252(13) Uani 1 1 d . . .
H44 H 0.5148 -0.3999 0.3488 0.030 Uiso 1 1 calc R . .
C45 C 0.5843(3) -0.3294(4) 0.37729(14) 0.0305(14) Uani 1 1 d . . .
H45 H 0.5942 -0.3895 0.3891 0.037 Uiso 1 1 calc R . .
C46 C 0.6167(3) -0.2356(4) 0.38432(12) 0.0235(12) Uani 1 1 d . . .
H46 H 0.6483 -0.2311 0.4011 0.028 Uiso 1 1 calc R . .
C47 C 0.6408(2) 0.0596(3) 0.34456(12) 0.0180(11) Uani 1 1 d . . .
C48 C 0.5796(3) 0.1137(4) 0.33572(12) 0.0205(12) Uani 1 1 d . . .
H48 H 0.5387 0.1118 0.3482 0.025 Uiso 1 1 calc R . .
C49 C 0.5795(3) 0.1691(4) 0.30894(13) 0.0253(13) Uani 1 1 d . . .
H49 H 0.5386 0.2063 0.3030 0.030 Uiso 1 1 calc R . .
C50 C 0.6387(3) 0.1710(4) 0.29050(14) 0.0271(13) Uani 1 1 d . . .
H50 H 0.6377 0.2090 0.2719 0.033 Uiso 1 1 calc R . .
C51 C 0.6998(3) 0.1175(4) 0.29896(13) 0.0239(13) Uani 1 1 d . . .
H51 H 0.7403 0.1190 0.2863 0.029 Uiso 1 1 calc R . .
C52 C 0.7004(3) 0.0623(4) 0.32621(12) 0.0190(12) Uani 1 1 d . . .
H52 H 0.7417 0.0263 0.3323 0.023 Uiso 1 1 calc R . .
C53 C 0.5843(2) 0.0314(4) 0.40693(11) 0.0167(11) Uani 1 1 d . . .
C54 C 0.5378(2) -0.0316(4) 0.42272(11) 0.0189(11) Uani 1 1 d . . .
H54 H 0.5313 -0.1020 0.4168 0.023 Uiso 1 1 calc R . .
C55 C 0.5010(3) 0.0079(4) 0.44697(12) 0.0237(12) Uani 1 1 d . . .
H55 H 0.4683 -0.0351 0.4575 0.028 Uiso 1 1 calc R . .
C56 C 0.5109(3) 0.1098(4) 0.45635(13) 0.0264(13) Uani 1 1 d . . .
H56 H 0.4855 0.1367 0.4733 0.032 Uiso 1 1 calc R . .
C57 C 0.5587(3) 0.1726(4) 0.44076(14) 0.0304(14) Uani 1 1 d . . .
H57 H 0.5664 0.2419 0.4475 0.036 Uiso 1 1 calc R . .
C58 C 0.5946(3) 0.1359(4) 0.41591(13) 0.0244(12) Uani 1 1 d . . .
H58 H 0.6258 0.1799 0.4049 0.029 Uiso 1 1 calc R . .
C59 C 0.7256(3) -0.0407(4) 0.39207(11) 0.0172(11) Uani 1 1 d . . .
C60 C 0.7488(3) 0.0108(4) 0.41811(12) 0.0248(12) Uani 1 1 d . . .
H60 H 0.7174 0.0541 0.4292 0.030 Uiso 1 1 calc R . .
C61 C 0.8181(3) -0.0013(4) 0.42786(14) 0.0345(15) Uani 1 1 d . . .
H61 H 0.8335 0.0318 0.4460 0.041 Uiso 1 1 calc R . .
C62 C 0.8641(3) -0.0610(4) 0.41130(15) 0.0363(16) Uani 1 1 d . . .
H62 H 0.9118 -0.0657 0.4176 0.044 Uiso 1 1 calc R . .
C63 C 0.8424(3) -0.1134(4) 0.38602(14) 0.0293(14) Uani 1 1 d . . .
H63 H 0.8747 -0.1555 0.3750 0.035 Uiso 1 1 calc R . .
C64 C 0.7724(3) -0.1050(4) 0.37629(13) 0.0237(12) Uani 1 1 d . . .
H64 H 0.7568 -0.1430 0.3590 0.028 Uiso 1 1 calc R . .
P1' P 1.09973(6) -0.01282(9) 0.50259(3) 0.0169(3) Uani 1 1 d . . .
N2' N 1.0995(2) -0.1058(3) 0.53047(10) 0.0185(9) Uani 1 1 d . . .
C3' C 1.1369(3) -0.0794(4) 0.55684(12) 0.0264(13) Uani 1 1 d . . .
H3' H 1.1413 -0.1231 0.5742 0.032 Uiso 1 1 calc R . .
C4' C 1.1655(3) 0.0149(4) 0.55446(12) 0.0234(12) Uani 1 1 d . . .
H4' H 1.1927 0.0470 0.5700 0.028 Uiso 1 1 calc R . .
N5' N 1.1507(2) 0.0616(3) 0.52592(9) 0.0185(10) Uani 1 1 d . . .
C6' C 1.1670(3) 0.1682(4) 0.52021(12) 0.0205(12) Uani 1 1 d . . .
C7' C 1.1229(3) 0.2428(4) 0.53326(14) 0.0309(14) Uani 1 1 d . . .
C8' C 1.1409(4) 0.3463(4) 0.52995(15) 0.0408(16) Uani 1 1 d . . .
H8' H 1.1118 0.3989 0.5385 0.049 Uiso 1 1 calc R . .
C9' C 1.2007(4) 0.3731(4) 0.51443(16) 0.0468(19) Uani 1 1 d . . .
H9' H 1.2138 0.4444 0.5134 0.056 Uiso 1 1 calc R . .
C10' C 1.2429(3) 0.2993(4) 0.50010(14) 0.0362(15) Uani 1 1 d . . .
H10' H 1.2827 0.3205 0.4886 0.043 Uiso 1 1 calc R . .
C11' C 1.2262(3) 0.1923(3) 0.50287(13) 0.0241(13) Uani 1 1 d . . .
C12' C 1.2714(3) 0.1090(4) 0.48805(13) 0.0277(13) Uani 1 1 d . . .
H12' H 1.2396 0.0499 0.4826 0.033 Uiso 1 1 calc R . .
C13' C 1.3080(3) 0.1453(5) 0.45830(15) 0.0419(16) Uani 1 1 d . . .
H13D H 1.3361 0.0881 0.4500 0.063 Uiso 1 1 calc R . .
H13E H 1.3387 0.2046 0.4628 0.063 Uiso 1 1 calc R . .
H13F H 1.2723 0.1661 0.4434 0.063 Uiso 1 1 calc R . .
C14' C 1.3258(3) 0.0670(5) 0.51058(15) 0.0457(17) Uani 1 1 d . . .
H14D H 1.3543 0.0134 0.5006 0.069 Uiso 1 1 calc R . .
H14E H 1.3017 0.0367 0.5282 0.069 Uiso 1 1 calc R . .
H14F H 1.3563 0.1240 0.5174 0.069 Uiso 1 1 calc R . .
C15' C 1.0561(3) 0.2127(4) 0.55103(14) 0.0354(14) Uani 1 1 d . . .
H15' H 1.0522 0.1351 0.5503 0.042 Uiso 1 1 calc R . .
C16' C 0.9901(4) 0.2567(5) 0.53598(16) 0.0456(17) Uani 1 1 d . . .
H16D H 0.9888 0.2355 0.5145 0.068 Uiso 1 1 calc R . .
H16E H 0.9909 0.3328 0.5373 0.068 Uiso 1 1 calc R . .
H16F H 0.9484 0.2300 0.5465 0.068 Uiso 1 1 calc R . .
C17' C 1.0606(4) 0.2436(6) 0.58455(16) 0.0563(19) Uani 1 1 d . . .
H17D H 1.1034 0.2143 0.5935 0.084 Uiso 1 1 calc R . .
H17E H 1.0193 0.2169 0.5954 0.084 Uiso 1 1 calc R . .
H17F H 1.0618 0.3197 0.5862 0.084 Uiso 1 1 calc R . .
C18' C 1.0646(3) -0.2050(4) 0.52742(12) 0.0194(12) Uani 1 1 d . . .
C19' C 1.1005(3) -0.2844(4) 0.51176(12) 0.0218(12) Uani 1 1 d . . .
C20' C 1.0678(3) -0.3802(4) 0.51023(13) 0.0291(14) Uani 1 1 d . . .
H20' H 1.0906 -0.4356 0.4998 0.035 Uiso 1 1 calc R . .
C21' C 1.0024(3) -0.3978(4) 0.52349(13) 0.0337(14) Uani 1 1 d . . .
H21' H 0.9816 -0.4650 0.5225 0.040 Uiso 1 1 calc R . .
C22' C 0.9679(3) -0.3180(4) 0.53809(14) 0.0347(15) Uani 1 1 d . . .
H22' H 0.9228 -0.3302 0.5467 0.042 Uiso 1 1 calc R . .
C23' C 0.9980(3) -0.2197(4) 0.54043(13) 0.0282(13) Uani 1 1 d . . .
C24' C 0.9585(3) -0.1306(4) 0.55523(14) 0.0327(14) Uani 1 1 d . . .
H24' H 0.9938 -0.0821 0.5644 0.039 Uiso 1 1 calc R . .
C25' C 0.9162(3) -0.0703(4) 0.53167(15) 0.0432(17) Uani 1 1 d . . .
H25D H 0.8911 -0.0132 0.5417 0.065 Uiso 1 1 calc R . .
H25E H 0.8822 -0.1169 0.5219 0.065 Uiso 1 1 calc R . .
H25F H 0.9480 -0.0419 0.5162 0.065 Uiso 1 1 calc R . .
C26' C 0.9095(3) -0.1672(5) 0.58052(16) 0.0488(18) Uani 1 1 d . . .
H26D H 0.8852 -0.1071 0.5894 0.073 Uiso 1 1 calc R . .
H26E H 0.9371 -0.2023 0.5964 0.073 Uiso 1 1 calc R . .
H26F H 0.8748 -0.2157 0.5721 0.073 Uiso 1 1 calc R . .
C27' C 1.1713(3) -0.2662(4) 0.49675(12) 0.0229(12) Uani 1 1 d . . .
H27' H 1.1715 -0.1926 0.4893 0.028 Uiso 1 1 calc R . .
C28' C 1.1825(3) -0.3355(4) 0.46890(13) 0.0341(15) Uani 1 1 d . . .
H28D H 1.2288 -0.3210 0.4600 0.051 Uiso 1 1 calc R . .
H28E H 1.1458 -0.3212 0.4538 0.051 Uiso 1 1 calc R . .
H28F H 1.1802 -0.4087 0.4751 0.051 Uiso 1 1 calc R . .
C29' C 1.2320(3) -0.2767(5) 0.51928(15) 0.0424(16) Uani 1 1 d . . .
H29D H 1.2766 -0.2644 0.5087 0.064 Uiso 1 1 calc R . .
H29E H 1.2320 -0.3470 0.5280 0.064 Uiso 1 1 calc R . .
H29F H 1.2264 -0.2255 0.5357 0.064 Uiso 1 1 calc R . .
Fe1' Fe 1.05602(3) 0.00024(5) 0.461565(17) 0.01864(16) Uani 1 1 d . . .
C31' C 0.9810(3) 0.0811(4) 0.46374(13) 0.0227(12) Uani 1 1 d . . .
O31' O 0.93294(18) 0.1367(3) 0.46607(9) 0.0307(9) Uani 1 1 d . . .
C32' C 1.1106(3) 0.0672(4) 0.43612(13) 0.0274(13) Uani 1 1 d . . .
O32' O 1.1456(2) 0.1184(3) 0.41969(10) 0.0451(12) Uani 1 1 d . . .
C33' C 1.0297(3) -0.1259(4) 0.45143(12) 0.0247(13) Uani 1 1 d . . .
O33' O 1.0115(2) -0.2115(3) 0.44531(9) 0.0359(10) Uani 1 1 d . . .
P40' P 0.81455(6) 0.46102(9) 0.34555(3) 0.0154(3) Uani 1 1 d . . .
C41' C 0.8668(2) 0.5133(4) 0.31508(12) 0.0198(12) Uani 1 1 d . . .
C42' C 0.9156(2) 0.4506(4) 0.30011(12) 0.0179(11) Uani 1 1 d . . .
H42' H 0.9227 0.3808 0.3065 0.021 Uiso 1 1 calc R . .
C43' C 0.9539(3) 0.4911(4) 0.27567(12) 0.0274(13) Uani 1 1 d . . .
H43' H 0.9875 0.4492 0.2653 0.033 Uiso 1 1 calc R . .
C44' C 0.9425(3) 0.5922(4) 0.26684(13) 0.0266(12) Uani 1 1 d . . .
H44' H 0.9688 0.6198 0.2503 0.032 Uiso 1 1 calc R . .
C45' C 0.8941(3) 0.6551(4) 0.28127(12) 0.0247(12) Uani 1 1 d . . .
H45' H 0.8863 0.7243 0.2745 0.030 Uiso 1 1 calc R . .
C46' C 0.8569(3) 0.6159(4) 0.30582(12) 0.0222(12) Uani 1 1 d . . .
H46' H 0.8245 0.6590 0.3164 0.027 Uiso 1 1 calc R . .
C47' C 0.8511(2) 0.3386(4) 0.35722(11) 0.0155(11) Uani 1 1 d . . .
C48' C 0.8923(3) 0.3308(4) 0.38379(12) 0.0224(12) Uani 1 1 d . . .
H48' H 0.8987 0.3896 0.3966 0.027 Uiso 1 1 calc R . .
C49' C 0.9229(3) 0.2376(4) 0.39094(13) 0.0283(14) Uani 1 1 d . . .
H49' H 0.9493 0.2310 0.4092 0.034 Uiso 1 1 calc R . .
C50' C 0.9158(3) 0.1527(4) 0.37169(14) 0.0265(13) Uani 1 1 d . . .
H50' H 0.9391 0.0894 0.3765 0.032 Uiso 1 1 calc R . .
C51' C 0.8753(3) 0.1588(4) 0.34573(13) 0.0257(13) Uani 1 1 d . . .
H51' H 0.8703 0.1002 0.3327 0.031 Uiso 1 1 calc R . .
C52' C 0.8420(3) 0.2513(4) 0.33890(12) 0.0235(12) Uani 1 1 d . . .
H52' H 0.8124 0.2554 0.3215 0.028 Uiso 1 1 calc R . .
C53' C 0.8163(2) 0.5485(3) 0.37768(12) 0.0162(11) Uani 1 1 d . . .
C54' C 0.8777(3) 0.6010(4) 0.38469(13) 0.0245(13) Uani 1 1 d . . .
H54' H 0.9169 0.5965 0.3713 0.029 Uiso 1 1 calc R . .
C55' C 0.8825(3) 0.6592(4) 0.41066(13) 0.0260(14) Uani 1 1 d . . .
H55' H 0.9245 0.6964 0.4151 0.031 Uiso 1 1 calc R . .
C56' C 0.8260(3) 0.6638(4) 0.43047(14) 0.0274(14) Uani 1 1 d . . .
H56' H 0.8296 0.7031 0.4488 0.033 Uiso 1 1 calc R . .
C57' C 0.7641(3) 0.6116(4) 0.42386(13) 0.0259(13) Uani 1 1 d . . .
H57' H 0.7254 0.6149 0.4375 0.031 Uiso 1 1 calc R . .
C58' C 0.7591(3) 0.5541(4) 0.39705(12) 0.0208(12) Uani 1 1 d . . .
H58' H 0.7166 0.5190 0.3921 0.025 Uiso 1 1 calc R . .
C59' C 0.7254(2) 0.4423(4) 0.33274(12) 0.0195(12) Uani 1 1 d . . .
C60' C 0.7016(3) 0.4902(4) 0.30650(13) 0.0235(12) Uani 1 1 d . . .
H60' H 0.7331 0.5272 0.2936 0.028 Uiso 1 1 calc R . .
C61' C 0.6300(3) 0.4832(4) 0.29925(14) 0.0293(14) Uani 1 1 d . . .
H61' H 0.6127 0.5159 0.2813 0.035 Uiso 1 1 calc R . .
C62' C 0.5851(3) 0.4300(4) 0.31762(14) 0.0271(13) Uani 1 1 d . . .
H62' H 0.5368 0.4253 0.3123 0.033 Uiso 1 1 calc R . .
C63' C 0.6089(3) 0.3828(4) 0.34385(14) 0.0274(13) Uani 1 1 d . . .
H63' H 0.5769 0.3474 0.3569 0.033 Uiso 1 1 calc R . .
C64' C 0.6796(3) 0.3872(4) 0.35106(12) 0.0222(12) Uani 1 1 d . . .
H64' H 0.6967 0.3523 0.3687 0.027 Uiso 1 1 calc R . .
O1A O 0.2063(3) 0.7165(4) 0.12351(12) 0.0660(15) Uani 1 1 d DU . .
C2A C 0.1639(4) 0.7910(5) 0.13805(16) 0.0539(19) Uani 1 1 d DU . .
H2A1 H 0.1776 0.7986 0.1597 0.065 Uiso 1 1 calc R . .
H2A2 H 0.1138 0.7707 0.1370 0.065 Uiso 1 1 calc R . .
C3A C 0.1759(5) 0.8889(6) 0.12140(18) 0.084(3) Uani 1 1 d DU . .
H3A1 H 0.2168 0.9270 0.1298 0.101 Uiso 1 1 calc R . .
H3A2 H 0.1339 0.9344 0.1223 0.101 Uiso 1 1 calc R . .
C4A C 0.1897(5) 0.8540(6) 0.08968(16) 0.073(3) Uani 1 1 d DU . .
H4A1 H 0.2238 0.9006 0.0794 0.087 Uiso 1 1 calc R . .
H4A2 H 0.1457 0.8520 0.0776 0.087 Uiso 1 1 calc R . .
C5A C 0.2194(5) 0.7476(7) 0.09361(18) 0.078(3) Uani 1 1 d DU . .
H5A1 H 0.1970 0.6987 0.0791 0.093 Uiso 1 1 calc R . .
H5A2 H 0.2707 0.7483 0.0896 0.093 Uiso 1 1 calc R . .
O1B O 0.1377(4) 0.4758(6) 0.08528(15) 0.109(2) Uani 1 1 d DU . .
C2B C 0.0797(5) 0.5298(8) 0.0990(2) 0.102(4) Uani 1 1 d DU . .
H2B1 H 0.0347 0.5055 0.0901 0.123 Uiso 1 1 calc R . .
H2B2 H 0.0839 0.6056 0.0954 0.123 Uiso 1 1 calc R . .
C3B C 0.0820(5) 0.5064(8) 0.1333(2) 0.089(3) Uani 1 1 d DU . .
H3B1 H 0.1014 0.5659 0.1450 0.107 Uiso 1 1 calc R . .
H3B2 H 0.0348 0.4887 0.1413 0.107 Uiso 1 1 calc R . .
C4B C 0.1304(4) 0.4147(5) 0.13423(15) 0.055(2) Uani 1 1 d DU . .
H4B1 H 0.1046 0.3487 0.1310 0.066 Uiso 1 1 calc R . .
H4B2 H 0.1565 0.4111 0.1537 0.066 Uiso 1 1 calc R . .
C5B C 0.1787(4) 0.4384(7) 0.10792(18) 0.078(3) Uani 1 1 d DU . .
H5B1 H 0.2143 0.4908 0.1140 0.094 Uiso 1 1 calc R . .
H5B2 H 0.2034 0.3745 0.1012 0.094 Uiso 1 1 calc R . .
O1C O 1.1690(3) -0.2449(3) 0.61513(11) 0.0493(12) Uani 1 1 d D . .
C2C C 1.1029(4) -0.2883(6) 0.61908(17) 0.057(2) Uani 1 1 d D A .
H2C1 H 1.0686 -0.2405 0.6094 0.069 Uiso 0.545(8) 1 calc PR A 1
H2C2 H 1.0929 -0.2877 0.6412 0.069 Uiso 0.545(8) 1 calc PR A 1
H2C3 H 1.0650 -0.2461 0.6098 0.069 Uiso 0.455(8) 1 calc PR A 2
H2C4 H 1.0919 -0.3027 0.6407 0.069 Uiso 0.455(8) 1 calc PR A 2
C3C C 1.0875(7) -0.3895(9) 0.6084(4) 0.066(3) Uiso 0.545(8) 1 d PD A 1
H3C1 H 1.0465 -0.3893 0.5944 0.079 Uiso 0.545(8) 1 calc PR A 1
H3C2 H 1.0783 -0.4381 0.6255 0.079 Uiso 0.545(8) 1 calc PR A 1
C4C C 1.1523(7) -0.4162(9) 0.5923(3) 0.050(3) Uiso 0.545(8) 1 d PD A 1
H4C1 H 1.1473 -0.4045 0.5701 0.060 Uiso 0.545(8) 1 calc PR A 1
H4C2 H 1.1654 -0.4897 0.5959 0.060 Uiso 0.545(8) 1 calc PR A 1
C5C C 1.2063(6) -0.3430(10) 0.6059(3) 0.057(3) Uiso 0.545(8) 1 d PD A 1
H5C1 H 1.2288 -0.3756 0.6239 0.069 Uiso 0.545(8) 1 calc PR A 1
H5C2 H 1.2433 -0.3272 0.5907 0.069 Uiso 0.545(8) 1 calc PR A 1
C3C' C 1.1197(8) -0.3901(11) 0.6004(5) 0.066(3) Uiso 0.455(8) 1 d PD A 2
H3C3 H 1.0944 -0.4509 0.6088 0.079 Uiso 0.455(8) 1 calc PR A 2
H3C4 H 1.1070 -0.3816 0.5786 0.079 Uiso 0.455(8) 1 calc PR A 2
C4C' C 1.1987(7) -0.4015(10) 0.6043(4) 0.050(3) Uiso 0.455(8) 1 d PD A 2
H4C3 H 1.2096 -0.4403 0.6232 0.060 Uiso 0.455(8) 1 calc PR A 2
H4C4 H 1.2194 -0.4392 0.5868 0.060 Uiso 0.455(8) 1 calc PR A 2
C5C' C 1.2268(7) -0.2939(11) 0.6060(4) 0.057(3) Uiso 0.455(8) 1 d PD A 2
H5C3 H 1.2654 -0.2878 0.6211 0.069 Uiso 0.455(8) 1 calc PR A 2
H5C4 H 1.2432 -0.2686 0.5859 0.069 Uiso 0.455(8) 1 calc PR A 2

loop_
_atom_site_aniso_label
_atom_site_aniso_U_11
_atom_site_aniso_U_22
_atom_site_aniso_U_33
_atom_site_aniso_U_23
_atom_site_aniso_U_13
_atom_site_aniso_U_12
P1 0.0114(6) 0.0147(6) 0.0183(8) -0.0004(6) -0.0013(5) 0.0002(5)
N2 0.019(2) 0.017(2) 0.017(3) -0.0050(18) -0.0035(18) 0.0055(16)
C3 0.027(3) 0.015(3) 0.022(3) 0.000(2) -0.012(2) 0.005(2)
C4 0.028(3) 0.017(3) 0.016(3) -0.005(2) -0.004(2) 0.002(2)
N5 0.016(2) 0.013(2) 0.021(3) -0.0028(18) -0.0024(18) 0.0031(16)
C6 0.021(3) 0.021(3) 0.012(3) -0.004(2) -0.004(2) 0.002(2)
C7 0.014(3) 0.022(3) 0.029(4) -0.007(2) 0.000(2) 0.003(2)
C8 0.037(3) 0.021(3) 0.029(4) -0.006(2) -0.009(3) 0.010(2)
C9 0.033(3) 0.030(3) 0.041(4) -0.012(3) -0.006(3) 0.019(3)
C10 0.023(3) 0.041(4) 0.030(4) -0.002(3) 0.003(3) 0.011(2)
C11 0.019(3) 0.032(3) 0.026(3) -0.001(3) 0.006(2) 0.003(2)
C12 0.030(3) 0.026(3) 0.052(4) 0.004(3) 0.016(3) 0.008(2)
C13 0.042(4) 0.048(4) 0.073(5) -0.003(4) 0.002(4) -0.011(3)
C14 0.058(5) 0.083(6) 0.064(6) 0.031(4) 0.005(4) -0.011(4)
C15 0.022(3) 0.011(3) 0.046(4) 0.000(3) 0.002(3) 0.001(2)
C16 0.026(3) 0.040(4) 0.063(5) 0.010(3) -0.015(3) -0.014(3)
C17 0.034(3) 0.028(3) 0.037(4) -0.009(3) 0.001(3) -0.006(3)
C18 0.014(3) 0.014(3) 0.024(3) 0.001(2) -0.006(2) 0.0008(19)
C19 0.023(3) 0.018(3) 0.029(4) 0.003(2) -0.006(2) -0.002(2)
C20 0.032(3) 0.017(3) 0.039(4) 0.002(3) -0.005(3) -0.009(2)
C21 0.035(3) 0.014(3) 0.036(4) -0.004(3) -0.001(3) 0.004(2)
C22 0.026(3) 0.023(3) 0.033(4) -0.001(3) 0.000(3) 0.002(2)
C23 0.010(2) 0.021(3) 0.020(3) -0.001(2) -0.005(2) 0.0056(19)
C24 0.022(3) 0.018(3) 0.039(4) 0.006(3) 0.009(3) 0.003(2)
C25 0.027(3) 0.028(3) 0.056(5) 0.004(3) 0.009(3) 0.005(2)
C26 0.038(4) 0.052(4) 0.052(5) 0.001(4) 0.007(3) -0.023(3)
C27 0.026(3) 0.028(3) 0.030(4) -0.003(3) 0.002(2) -0.011(2)
C28 0.061(5) 0.049(4) 0.043(5) 0.015(3) 0.013(4) 0.008(3)
C29 0.030(4) 0.066(5) 0.041(4) 0.008(3) 0.005(3) 0.001(3)
Fe1 0.0140(3) 0.0146(3) 0.0195(4) 0.0005(3) -0.0027(3) 0.0003(3)
C31 0.019(3) 0.016(2) 0.024(3) -0.004(2) -0.006(2) 0.007(2)
O31 0.0169(19) 0.027(2) 0.053(3) 0.0009(19) -0.0072(19) -0.0078(15)
C32 0.019(3) 0.019(3) 0.021(3) -0.004(2) -0.009(2) -0.002(2)
O32 0.031(2) 0.018(2) 0.041(3) 0.0010(17) -0.0153(19) 0.0017(16)
C33 0.028(3) 0.015(3) 0.026(3) -0.001(2) 0.004(3) -0.006(2)
O33 0.054(3) 0.032(2) 0.041(3) -0.011(2) 0.023(2) -0.0057(19)
P40 0.0116(6) 0.0146(6) 0.0248(8) 0.0008(6) -0.0009(5) 0.0007(5)
C41 0.018(3) 0.011(2) 0.023(3) -0.003(2) 0.004(2) -0.0008(19)
C42 0.018(3) 0.018(3) 0.022(3) -0.001(2) -0.001(2) 0.004(2)
C43 0.014(3) 0.029(3) 0.026(3) -0.005(3) 0.002(2) -0.003(2)
C44 0.026(3) 0.014(3) 0.035(4) -0.006(2) 0.007(3) -0.004(2)
C45 0.042(4) 0.009(3) 0.040(4) 0.007(3) 0.004(3) 0.005(2)
C46 0.030(3) 0.018(3) 0.022(3) 0.003(2) -0.004(2) 0.003(2)
C47 0.019(3) 0.013(2) 0.022(3) 0.002(2) 0.004(2) -0.0028(18)
C48 0.011(3) 0.022(3) 0.029(4) 0.001(2) -0.008(2) -0.0014(19)
C49 0.020(3) 0.021(3) 0.035(4) 0.009(3) -0.007(2) -0.002(2)
C50 0.035(3) 0.017(3) 0.029(4) 0.006(2) 0.000(3) -0.011(2)
C51 0.024(3) 0.019(3) 0.029(4) -0.001(2) -0.002(2) 0.000(2)
C52 0.020(3) 0.013(3) 0.024(3) -0.003(2) 0.002(2) -0.0018(19)
C53 0.013(3) 0.016(3) 0.021(3) -0.002(2) 0.001(2) 0.0032(19)
C54 0.014(3) 0.020(3) 0.023(3) -0.005(2) 0.000(2) -0.0030(19)
C55 0.023(3) 0.028(3) 0.020(3) 0.001(2) 0.003(2) 0.003(2)
C56 0.023(3) 0.029(3) 0.026(4) -0.011(3) 0.003(2) 0.006(2)
C57 0.031(3) 0.019(3) 0.040(4) -0.005(3) -0.001(3) -0.001(2)
C58 0.025(3) 0.019(3) 0.030(3) 0.003(2) 0.005(3) 0.000(2)
C59 0.015(3) 0.025(3) 0.012(3) 0.009(2) 0.004(2) 0.000(2)
C60 0.020(3) 0.031(3) 0.023(3) 0.004(3) -0.001(2) -0.007(2)
C61 0.027(3) 0.041(4) 0.036(4) 0.008(3) -0.008(3) -0.014(3)
C62 0.012(3) 0.047(4) 0.050(5) 0.024(3) -0.007(3) -0.008(3)
C63 0.019(3) 0.028(3) 0.041(4) 0.018(3) 0.004(3) 0.008(2)
C64 0.015(3) 0.026(3) 0.030(3) 0.008(3) 0.001(2) 0.003(2)
P1' 0.0136(6) 0.0167(6) 0.0204(8) -0.0015(6) -0.0002(6) -0.0012(5)
N2' 0.015(2) 0.018(2) 0.023(3) 0.0009(18) -0.0012(19) -0.0083(17)
C3' 0.040(3) 0.020(3) 0.020(3) 0.006(2) -0.007(3) 0.005(2)
C4' 0.029(3) 0.018(3) 0.023(3) -0.002(2) -0.008(2) -0.008(2)
N5' 0.021(2) 0.017(2) 0.017(3) 0.0051(18) -0.0062(19) -0.0040(16)
C6' 0.028(3) 0.016(3) 0.018(3) 0.006(2) -0.008(2) -0.005(2)
C7' 0.038(4) 0.027(3) 0.028(4) 0.003(3) -0.012(3) 0.005(2)
C8' 0.063(5) 0.028(3) 0.032(4) -0.001(3) -0.010(3) 0.000(3)
C9' 0.077(5) 0.005(3) 0.058(5) 0.005(3) -0.017(4) 0.000(3)
C10' 0.044(4) 0.023(3) 0.041(4) 0.011(3) -0.007(3) -0.016(3)
C11' 0.028(3) 0.013(3) 0.032(4) 0.003(2) -0.009(3) -0.008(2)
C12' 0.018(3) 0.030(3) 0.035(4) 0.000(3) -0.002(3) -0.006(2)
C13' 0.032(3) 0.051(4) 0.042(4) -0.006(3) 0.006(3) -0.019(3)
C14' 0.034(4) 0.055(4) 0.048(5) -0.005(3) -0.006(3) 0.013(3)
C15' 0.043(4) 0.034(3) 0.029(4) -0.004(3) 0.005(3) 0.010(3)
C16' 0.052(4) 0.041(4) 0.044(5) -0.001(3) -0.006(3) 0.008(3)
C17' 0.059(5) 0.068(5) 0.042(5) 0.004(4) 0.012(4) 0.011(4)
C18' 0.019(3) 0.020(3) 0.019(3) -0.001(2) -0.001(2) -0.006(2)
C19' 0.021(3) 0.021(3) 0.023(3) 0.002(2) -0.005(2) -0.004(2)
C20' 0.033(3) 0.016(3) 0.037(4) 0.002(3) -0.003(3) -0.005(2)
C21' 0.047(4) 0.019(3) 0.035(4) 0.001(3) 0.006(3) -0.019(3)
C22' 0.024(3) 0.038(3) 0.042(4) -0.008(3) 0.013(3) -0.013(2)
C23' 0.029(3) 0.028(3) 0.027(4) 0.000(3) 0.009(3) -0.009(2)
C24' 0.025(3) 0.023(3) 0.050(4) -0.002(3) 0.005(3) -0.007(2)
C25' 0.027(3) 0.035(3) 0.067(5) 0.001(3) 0.019(3) 0.010(3)
C26' 0.036(4) 0.051(4) 0.060(5) -0.005(3) 0.025(3) -0.001(3)
C27' 0.024(3) 0.018(3) 0.027(4) 0.005(2) 0.000(2) 0.003(2)
C28' 0.038(3) 0.027(3) 0.037(4) 0.006(3) 0.010(3) 0.004(2)
C29' 0.028(4) 0.054(4) 0.045(4) -0.007(3) 0.000(3) 0.002(3)
Fe1' 0.0185(3) 0.0162(3) 0.0212(4) -0.0023(3) -0.0042(3) 0.0016(3)
C31' 0.022(3) 0.024(3) 0.022(3) 0.002(3) -0.005(2) -0.005(2)
O31' 0.018(2) 0.030(2) 0.044(3) -0.0030(19) -0.0067(18) 0.0109(15)
C32' 0.040(4) 0.020(3) 0.022(3) -0.003(2) 0.005(3) 0.010(2)
O32' 0.053(3) 0.041(2) 0.042(3) 0.011(2) 0.026(2) 0.018(2)
C33' 0.024(3) 0.028(3) 0.023(3) -0.006(2) -0.011(2) 0.009(2)
O33' 0.039(2) 0.026(2) 0.043(3) -0.0066(19) -0.017(2) -0.0002(17)
P40' 0.0131(6) 0.0150(7) 0.0181(8) 0.0002(6) -0.0011(6) -0.0009(5)
C41' 0.017(3) 0.018(3) 0.025(3) 0.002(2) -0.003(2) 0.000(2)
C42' 0.013(3) 0.018(3) 0.023(3) 0.002(2) -0.005(2) -0.0045(19)
C43' 0.019(3) 0.035(3) 0.028(3) 0.007(3) 0.001(2) 0.002(2)
C44' 0.024(3) 0.033(3) 0.023(3) 0.003(3) 0.004(3) -0.009(2)
C45' 0.031(3) 0.020(3) 0.024(3) 0.005(2) -0.003(3) 0.000(2)
C46' 0.022(3) 0.017(3) 0.028(3) -0.001(2) 0.004(2) -0.002(2)
C47' 0.010(2) 0.019(3) 0.017(3) 0.004(2) 0.000(2) -0.0041(18)
C48' 0.028(3) 0.017(3) 0.023(4) -0.001(2) -0.002(2) -0.001(2)
C49' 0.032(3) 0.023(3) 0.030(4) 0.005(3) -0.012(3) 0.002(2)
C50' 0.016(3) 0.020(3) 0.044(4) 0.015(3) 0.003(3) 0.002(2)
C51' 0.028(3) 0.025(3) 0.024(3) 0.001(3) 0.004(3) -0.008(2)
C52' 0.028(3) 0.023(3) 0.019(3) -0.001(2) 0.001(2) -0.004(2)
C53' 0.012(2) 0.016(3) 0.021(3) 0.000(2) -0.002(2) 0.0030(18)
C54' 0.015(3) 0.019(3) 0.040(4) 0.000(3) 0.001(2) 0.006(2)
C55' 0.021(3) 0.015(3) 0.042(4) -0.011(3) -0.012(3) 0.002(2)
C56' 0.039(4) 0.011(3) 0.032(4) -0.008(2) -0.011(3) 0.010(2)
C57' 0.034(3) 0.019(3) 0.024(4) 0.003(2) 0.006(3) 0.001(2)
C58' 0.024(3) 0.013(3) 0.025(3) -0.002(2) -0.003(2) -0.003(2)
C59' 0.010(3) 0.016(3) 0.032(4) -0.004(2) -0.003(2) -0.0038(19)
C60' 0.022(3) 0.017(3) 0.031(4) -0.001(2) -0.001(2) -0.001(2)
C61' 0.021(3) 0.030(3) 0.038(4) -0.006(3) -0.012(3) 0.012(2)
C62' 0.018(3) 0.025(3) 0.039(4) -0.013(3) -0.004(3) 0.004(2)
C63' 0.014(3) 0.023(3) 0.045(4) -0.015(3) 0.005(3) -0.009(2)
C64' 0.026(3) 0.019(3) 0.021(3) -0.010(2) 0.000(2) -0.003(2)
O1A 0.087(4) 0.056(3) 0.055(4) -0.004(3) -0.016(3) 0.039(3)
C2A 0.048(4) 0.052(4) 0.061(5) -0.003(4) -0.003(4) 0.016(3)
C3A 0.078(7) 0.067(5) 0.107(8) 0.018(5) 0.051(6) 0.029(5)
C4A 0.111(8) 0.059(5) 0.049(6) 0.002(4) -0.013(5) 0.012(5)
C5A 0.073(6) 0.103(7) 0.058(7) -0.013(5) 0.002(4) 0.038(5)
O1B 0.083(5) 0.161(7) 0.083(5) 0.002(5) -0.009(4) -0.039(5)
C2B 0.062(6) 0.123(8) 0.122(9) 0.077(7) -0.040(7) -0.009(6)
C3B 0.058(5) 0.134(9) 0.076(7) 0.024(6) -0.001(5) -0.001(6)
C4B 0.070(5) 0.055(5) 0.038(5) 0.006(4) -0.008(4) -0.034(4)
C5B 0.078(7) 0.101(7) 0.055(6) -0.028(5) -0.008(5) -0.036(5)
O1C 0.047(3) 0.047(3) 0.054(3) 0.006(2) -0.003(2) -0.009(2)
C2C 0.043(4) 0.087(5) 0.041(5) -0.003(4) 0.011(4) -0.008(4)

loop_
_atom_type_symbol
_atom_type_description
_atom_type_scat_dispersion_real
_atom_type_scat_dispersion_imag
_atom_type_scat_source
C C 0.0033 0.0016 'International Tables Vol C Tables 4.2.6.8 and 6.1.1.4'
H H 0.0000 0.0000 'International Tables Vol C Tables 4.2.6.8 and 6.1.1.4'
N N 0.0061 0.0033 'International Tables Vol C Tables 4.2.6.8 and 6.1.1.4'
O O 0.0106 0.0060 'International Tables Vol C Tables 4.2.6.8 and 6.1.1.4'
P P 0.1023 0.0942 'International Tables Vol C Tables 4.2.6.8 and 6.1.1.4'
Fe Fe 0.3463 0.8444 'International Tables Vol C Tables 4.2.6.8 and 6.1.1.4'

loop_
_geom_angle_atom_site_label_1
_geom_angle_atom_site_label_2
_geom_angle_atom_site_label_3
_geom_angle
N5 P1 N2 87.66(19)
N5 P1 Fe1 132.41(15)
N2 P1 Fe1 139.79(15)
C3 N2 C18 122.4(4)
C3 N2 P1 114.4(3)
C18 N2 P1 123.1(3)
C4 C3 N2 112.4(4)
C4 C3 H3 123.8
N2 C3 H3 123.8
C3 C4 N5 110.5(4)
C3 C4 H4 124.8
N5 C4 H4 124.8
C4 N5 C6 122.7(4)
C4 N5 P1 115.0(3)
C6 N5 P1 121.7(3)
C7 C6 C11 122.5(4)
C7 C6 N5 118.3(4)
C11 C6 N5 119.1(4)
C6 C7 C8 117.0(5)
C6 C7 C15 121.8(4)
C8 C7 C15 121.1(5)
C9 C8 C7 120.9(5)
C9 C8 H8 119.5
C7 C8 H8 119.5
C8 C9 C10 120.5(5)
C8 C9 H9 119.8
C10 C9 H9 119.8
C11 C10 C9 120.8(5)
C11 C10 H10 119.6
C9 C10 H10 119.6
C10 C11 C6 118.0(5)
C10 C11 C12 121.2(5)
C6 C11 C12 120.8(4)
C14 C12 C11 111.7(5)
C14 C12 C13 111.7(5)
C11 C12 C13 112.6(5)
C14 C12 H12 106.8
C11 C12 H12 106.8
C13 C12 H12 106.8
C12 C13 H13A 109.5
C12 C13 H13B 109.5
H13A C13 H13B 109.5
C12 C13 H13C 109.5
H13A C13 H13C 109.5
H13B C13 H13C 109.5
C12 C14 H14A 109.5
C12 C14 H14B 109.5
H14A C14 H14B 109.5
C12 C14 H14C 109.5
H14A C14 H14C 109.5
H14B C14 H14C 109.5
C17 C15 C7 112.8(4)
C17 C15 C16 112.1(4)
C7 C15 C16 110.6(5)
C17 C15 H15 107.0
C7 C15 H15 107.0
C16 C15 H15 107.0
C15 C16 H16A 109.5
C15 C16 H16B 109.5
H16A C16 H16B 109.5
C15 C16 H16C 109.5
H16A C16 H16C 109.5
H16B C16 H16C 109.5
C15 C17 H17A 109.5
C15 C17 H17B 109.5
H17A C17 H17B 109.5
C15 C17 H17C 109.5
H17A C17 H17C 109.5
H17B C17 H17C 109.5
C23 C18 C19 122.7(4)
C23 C18 N2 120.1(4)
C19 C18 N2 117.2(4)
C20 C19 C18 115.5(5)
C20 C19 C27 121.6(5)
C18 C19 C27 122.9(4)
C21 C20 C19 122.3(5)
C21 C20 H20 118.8
C19 C20 H20 118.8
C22 C21 C20 120.1(5)
C22 C21 H21 120.0
C20 C21 H21 120.0
C21 C22 C23 121.0(5)
C21 C22 H22 119.5
C23 C22 H22 119.5
C22 C23 C18 118.4(5)
C22 C23 C24 120.6(5)
C18 C23 C24 120.9(4)
C23 C24 C26 110.2(5)
C23 C24 C25 113.7(4)
C26 C24 C25 109.9(5)
C23 C24 H24 107.6
C26 C24 H24 107.6
C25 C24 H24 107.6
C24 C25 H25A 109.5
C24 C25 H25B 109.5
H25A C25 H25B 109.5
C24 C25 H25C 109.5
H25A C25 H25C 109.5
H25B C25 H25C 109.5
C24 C26 H26A 109.5
C24 C26 H26B 109.5
H26A C26 H26B 109.5
C24 C26 H26C 109.5
H26A C26 H26C 109.5
H26B C26 H26C 109.5
C19 C27 C29 112.6(5)
C19 C27 C28 112.8(5)
C29 C27 C28 107.6(5)
C19 C27 H27 107.9
C29 C27 H27 107.9
C28 C27 H27 107.9
C27 C28 H28A 109.5
C27 C28 H28B 109.5
H28A C28 H28B 109.5
C27 C28 H28C 109.5
H28A C28 H28C 109.5
H28B C28 H28C 109.5
C27 C29 H29A 109.5
C27 C29 H29B 109.5
H29A C29 H29B 109.5
C27 C29 H29C 109.5
H29A C29 H29C 109.5
H29B C29 H29C 109.5
C33 Fe1 C31 103.4(2)
C33 Fe1 C32 117.9(2)
C31 Fe1 C32 107.3(2)
C33 Fe1 P1 112.07(18)
C31 Fe1 P1 109.73(19)
C32 Fe1 P1 106.25(16)
O31 C31 Fe1 176.7(5)
O32 C32 Fe1 178.6(5)
O33 C33 Fe1 175.6(5)
C59 P40 C47 109.8(2)
C59 P40 C41 109.9(2)
C47 P40 C41 109.0(2)
C59 P40 C53 108.6(2)
C47 P40 C53 110.7(2)
C41 P40 C53 108.8(2)
C42 C41 C46 120.0(4)
C42 C41 P40 120.2(4)
C46 C41 P40 119.5(4)
C43 C42 C41 119.4(5)
C43 C42 H42 120.3
C41 C42 H42 120.3
C44 C43 C42 120.8(5)
C44 C43 H43 119.6
C42 C43 H43 119.6
C43 C44 C45 119.9(5)
C43 C44 H44 120.1
C45 C44 H44 120.1
C44 C45 C46 120.5(5)
C44 C45 H45 119.8
C46 C45 H45 119.8
C45 C46 C41 119.4(5)
C45 C46 H46 120.3
C41 C46 H46 120.3
C52 C47 C48 120.1(5)
C52 C47 P40 119.8(4)
C48 C47 P40 119.7(4)
C49 C48 C47 119.4(5)
C49 C48 H48 120.3
C47 C48 H48 120.3
C48 C49 C50 120.5(5)
C48 C49 H49 119.7
C50 C49 H49 119.7
C49 C50 C51 120.7(5)
C49 C50 H50 119.7
C51 C50 H50 119.7
C52 C51 C50 119.0(5)
C52 C51 H51 120.5
C50 C51 H51 120.5
C51 C52 C47 120.2(5)
C51 C52 H52 119.9
C47 C52 H52 119.9
C54 C53 C58 120.3(5)
C54 C53 P40 119.7(4)
C58 C53 P40 119.7(4)
C55 C54 C53 119.9(5)
C55 C54 H54 120.1
C53 C54 H54 120.1
C54 C55 C56 120.7(5)
C54 C55 H55 119.6
C56 C55 H55 119.6
C55 C56 C57 119.3(5)
C55 C56 H56 120.3
C57 C56 H56 120.3
C58 C57 C56 121.1(5)
C58 C57 H57 119.5
C56 C57 H57 119.5
C57 C58 C53 118.7(5)
C57 C58 H58 120.7
C53 C58 H58 120.7
C60 C59 C64 119.1(5)
C60 C59 P40 122.0(4)
C64 C59 P40 118.9(4)
C59 C60 C61 119.9(5)
C59 C60 H60 120.1
C61 C60 H60 120.1
C62 C61 C60 120.2(6)
C62 C61 H61 119.9
C60 C61 H61 119.9
C63 C62 C61 121.0(5)
C63 C62 H62 119.5
C61 C62 H62 119.5
C62 C63 C64 119.8(5)
C62 C63 H63 120.1
C64 C63 H63 120.1
C59 C64 C63 119.9(5)
C59 C64 H64 120.0
C63 C64 H64 120.0
N5' P1' N2' 87.96(19)
N5' P1' Fe1' 137.21(15)
N2' P1' Fe1' 134.81(15)
C3' N2' C18' 121.7(4)
C3' N2' P1' 114.8(3)
C18' N2' P1' 123.5(3)
C4' C3' N2' 111.3(5)
C4' C3' H3' 124.3
N2' C3' H3' 124.3
C3' C4' N5' 111.9(4)
C3' C4' H4' 124.0
N5' C4' H4' 124.0
C4' N5' C6' 121.2(4)
C4' N5' P1' 114.0(3)
C6' N5' P1' 123.9(3)
C11' C6' C7' 123.8(5)
C11' C6' N5' 119.1(4)
C7' C6' N5' 117.2(5)
C8' C7' C6' 118.0(6)
C8' C7' C15' 120.0(5)
C6' C7' C15' 122.0(5)
C9' C8' C7' 120.1(6)
C9' C8' H8' 120.0
C7' C8' H8' 120.0
C8' C9' C10' 122.1(5)
C8' C9' H9' 119.0
C10' C9' H9' 119.0
C9' C10' C11' 119.5(6)
C9' C10' H10' 120.2
C11' C10' H10' 120.2
C6' C11' C10' 116.4(5)
C6' C11' C12' 122.2(4)
C10' C11' C12' 121.4(5)
C11' C12' C14' 110.8(5)
C11' C12' C13' 113.7(5)
C14' C12' C13' 110.2(5)
C11' C12' H12' 107.3
C14' C12' H12' 107.3
C13' C12' H12' 107.3
C12' C13' H13D 109.5
C12' C13' H13E 109.5
H13D C13' H13E 109.5
C12' C13' H13F 109.5
H13D C13' H13F 109.5
H13E C13' H13F 109.5
C12' C14' H14D 109.5
C12' C14' H14E 109.5
H14D C14' H14E 109.5
C12' C14' H14F 109.5
H14D C14' H14F 109.5
H14E C14' H14F 109.5
C17' C15' C16' 111.5(5)
C17' C15' C7' 112.1(5)
C16' C15' C7' 111.5(5)
C17' C15' H15' 107.1
C16' C15' H15' 107.1
C7' C15' H15' 107.1
C15' C16' H16D 109.5
C15' C16' H16E 109.5
H16D C16' H16E 109.5
C15' C16' H16F 109.5
H16D C16' H16F 109.5
H16E C16' H16F 109.5
C15' C17' H17D 109.5
C15' C17' H17E 109.5
H17D C17' H17E 109.5
C15' C17' H17F 109.5
H17D C17' H17F 109.5
H17E C17' H17F 109.5
C23' C18' C19' 122.7(4)
C23' C18' N2' 119.8(4)
C19' C18' N2' 117.6(4)
C20' C19' C18' 116.9(5)
C20' C19' C27' 121.1(5)
C18' C19' C27' 122.0(4)
C19' C20' C21' 121.8(5)
C19' C20' H20' 119.1
C21' C20' H20' 119.1
C22' C21' C20' 119.9(5)
C22' C21' H21' 120.0
C20' C21' H21' 120.0
C21' C22' C23' 121.1(5)
C21' C22' H22' 119.5
C23' C22' H22' 119.5
C22' C23' C18' 117.6(5)
C22' C23' C24' 120.9(5)
C18' C23' C24' 121.4(4)
C23' C24' C26' 112.5(4)
C23' C24' C25' 110.8(5)
C26' C24' C25' 109.2(5)
C23' C24' H24' 108.1
C26' C24' H24' 108.1
C25' C24' H24' 108.1
C24' C25' H25D 109.5
C24' C25' H25E 109.5
H25D C25' H25E 109.5
C24' C25' H25F 109.5
H25D C25' H25F 109.5
H25E C25' H25F 109.5
C24' C26' H26D 109.5
C24' C26' H26E 109.5
H26D C26' H26E 109.5
C24' C26' H26F 109.5
H26D C26' H26F 109.5
H26E C26' H26F 109.5
C19' C27' C29' 112.1(5)
C19' C27' C28' 112.4(4)
C29' C27' C28' 111.2(4)
C19' C27' H27' 106.9
C29' C27' H27' 106.9
C28' C27' H27' 106.9
C27' C28' H28D 109.5
C27' C28' H28E 109.5
H28D C28' H28E 109.5
C27' C28' H28F 109.5
H28D C28' H28F 109.5
H28E C28' H28F 109.5
C27' C29' H29D 109.5
C27' C29' H29E 109.5
H29D C29' H29E 109.5
C27' C29' H29F 109.5
H29D C29' H29F 109.5
H29E C29' H29F 109.5
C32' Fe1' C33' 117.5(2)
C32' Fe1' C31' 102.9(2)
C33' Fe1' C31' 109.1(2)
C32' Fe1' P1' 111.8(2)
C33' Fe1' P1' 105.69(18)
C31' Fe1' P1' 109.76(18)
O31' C31' Fe1' 177.2(5)
O32' C32' Fe1' 175.7(5)
O33' C33' Fe1' 178.4(5)
C47' P40' C41' 109.0(2)
C47' P40' C59' 109.6(2)
C41' P40' C59' 109.8(2)
C47' P40' C53' 108.5(2)
C41' P40' C53' 109.8(2)
C59' P40' C53' 110.2(2)
C46' C41' C42' 120.0(5)
C46' C41' P40' 119.8(4)
C42' C41' P40' 120.2(4)
C41' C42' C43' 119.6(5)
C41' C42' H42' 120.2
C43' C42' H42' 120.2
C44' C43' C42' 119.1(5)
C44' C43' H43' 120.5
C42' C43' H43' 120.5
C43' C44' C45' 122.0(5)
C43' C44' H44' 119.0
C45' C44' H44' 119.0
C44' C45' C46' 119.0(5)
C44' C45' H45' 120.5
C46' C45' H45' 120.5
C45' C46' C41' 120.2(5)
C45' C46' H46' 119.9
C41' C46' H46' 119.9
C52' C47' C48' 119.4(4)
C52' C47' P40' 119.6(4)
C48' C47' P40' 120.9(4)
C49' C48' C47' 119.2(5)
C49' C48' H48' 120.4
C47' C48' H48' 120.4
C48' C49' C50' 120.5(5)
C48' C49' H49' 119.7
C50' C49' H49' 119.7
C51' C50' C49' 120.9(5)
C51' C50' H50' 119.5
C49' C50' H50' 119.5
C50' C51' C52' 119.0(5)
C50' C51' H51' 120.5
C52' C51' H51' 120.5
C51' C52' C47' 120.8(5)
C51' C52' H52' 119.6
C47' C52' H52' 119.6
C58' C53' C54' 120.2(5)
C58' C53' P40' 119.9(4)
C54' C53' P40' 119.6(4)
C55' C54' C53' 120.6(5)
C55' C54' H54' 119.7
C53' C54' H54' 119.7
C54' C55' C56' 119.6(5)
C54' C55' H55' 120.2
C56' C55' H55' 120.2
C57' C56' C55' 120.5(5)
C57' C56' H56' 119.7
C55' C56' H56' 119.7
C56' C57' C58' 119.5(5)
C56' C57' H57' 120.2
C58' C57' H57' 120.2
C53' C58' C57' 119.5(5)
C53' C58' H58' 120.2
C57' C58' H58' 120.2
C64' C59' C60' 120.4(5)
C64' C59' P40' 118.7(4)
C60' C59' P40' 120.6(4)
C59' C60' C61' 118.6(5)
C59' C60' H60' 120.7
C61' C60' H60' 120.7
C62' C61' C60' 120.6(5)
C62' C61' H61' 119.7
C60' C61' H61' 119.7
C61' C62' C63' 120.7(5)
C61' C62' H62' 119.6
C63' C62' H62' 119.6
C62' C63' C64' 119.5(5)
C62' C63' H63' 120.3
C64' C63' H63' 120.3
C59' C64' C63' 120.1(5)
C59' C64' H64' 119.9
C63' C64' H64' 119.9
C5A O1A C2A 109.6(5)
O1A C2A C3A 105.6(5)
O1A C2A H2A1 110.6
C3A C2A H2A1 110.6
O1A C2A H2A2 110.6
C3A C2A H2A2 110.6
H2A1 C2A H2A2 108.8
C2A C3A C4A 103.6(6)
C2A C3A H3A1 111.0
C4A C3A H3A1 111.0
C2A C3A H3A2 111.0
C4A C3A H3A2 111.0
H3A1 C3A H3A2 109.0
C3A C4A C5A 103.6(5)
C3A C4A H4A1 111.0
C5A C4A H4A1 111.0
C3A C4A H4A2 111.0
C5A C4A H4A2 111.0
H4A1 C4A H4A2 109.0
O1A C5A C4A 107.7(6)
O1A C5A H5A1 110.2
C4A C5A H5A1 110.2
O1A C5A H5A2 110.2
C4A C5A H5A2 110.2
H5A1 C5A H5A2 108.5
C5B O1B C2B 107.9(7)
O1B C2B C3B 107.1(6)
O1B C2B H2B1 110.3
C3B C2B H2B1 110.3
O1B C2B H2B2 110.3
C3B C2B H2B2 110.3
H2B1 C2B H2B2 108.6
C4B C3B C2B 101.4(7)
C4B C3B H3B1 111.5
C2B C3B H3B1 111.5
C4B C3B H3B2 111.5
C2B C3B H3B2 111.5
H3B1 C3B H3B2 109.3
C3B C4B C5B 101.2(6)
C3B C4B H4B1 111.5
C5B C4B H4B1 111.5
C3B C4B H4B2 111.5
C5B C4B H4B2 111.5
H4B1 C4B H4B2 109.3
O1B C5B C4B 106.5(7)
O1B C5B H5B1 110.4
C4B C5B H5B1 110.4
O1B C5B H5B2 110.4
C4B C5B H5B2 110.4
H5B1 C5B H5B2 108.6
C5C' O1C C2C 126.7(7)
C5C' O1C C5C 29.6(6)
C2C O1C C5C 97.1(6)
O1C C2C C3C 121.1(7)
O1C C2C C3C' 94.8(7)
C3C C2C C3C' 26.6(7)
O1C C2C H2C1 107.1
C3C C2C H2C1 107.1
C3C' C2C H2C1 115.2
O1C C2C H2C2 107.1
C3C C2C H2C2 107.1
C3C' C2C H2C2 123.8
H2C1 C2C H2C2 106.8
O1C C2C H2C3 112.8
C3C C2C H2C3 102.5
C3C' C2C H2C3 112.8
H2C1 C2C H2C3 5.8
H2C2 C2C H2C3 105.2
O1C C2C H2C4 112.8
C3C C2C H2C4 95.9
C3C' C2C H2C4 112.8
H2C1 C2C H2C4 112.8
H2C2 C2C H2C4 11.3
H2C3 C2C H2C4 110.2
C2C C3C C4C 101.6(9)
C2C C3C H3C1 111.4
C4C C3C H3C1 111.4
C2C C3C H3C2 111.4
C4C C3C H3C2 111.4
H3C1 C3C H3C2 109.3
C3C C4C C5C 103.6(9)
C3C C4C H4C1 111.0
C5C C4C H4C1 111.0
C3C C4C H4C2 111.0
C5C C4C H4C2 111.0
H4C1 C4C H4C2 109.0
O1C C5C C4C 108.0(8)
O1C C5C H5C1 110.1
C4C C5C H5C1 110.1
O1C C5C H5C2 110.1
C4C C5C H5C2 110.1
H5C1 C5C H5C2 108.4
C4C' C3C' C2C 102.8(9)
C4C' C3C' H3C3 111.2
C2C C3C' H3C3 111.2
C4C' C3C' H3C4 111.2
C2C C3C' H3C4 111.2
H3C3 C3C' H3C4 109.1
C5C' C4C' C3C' 105.8(10)
C5C' C4C' H4C3 110.6
C3C' C4C' H4C3 110.6
C5C' C4C' H4C4 110.6
C3C' C4C' H4C4 110.6
H4C3 C4C' H4C4 108.7
O1C C5C' C4C' 99.1(9)
O1C C5C' H5C3 111.9
C4C' C5C' H5C3 111.9
O1C C5C' H5C4 111.9
C4C' C5C' H5C4 111.9
H5C3 C5C' H5C4 109.6

loop_
_geom_bond_atom_site_label_1
_geom_bond_atom_site_label_2
_geom_bond_distance
P1 N5 1.689(4)
P1 N2 1.712(4)
P1 Fe1 1.9888(14)
N2 C3 1.380(6)
N2 C18 1.436(6)
C3 C4 1.337(6)
C3 H3 0.9500
C4 N5 1.408(6)
C4 H4 0.9500
N5 C6 1.435(6)
C6 C7 1.397(7)
C6 C11 1.404(7)
C7 C8 1.398(7)
C7 C15 1.530(7)
C8 C9 1.380(8)
C8 H8 0.9500
C9 C10 1.388(8)
C9 H9 0.9500
C10 C11 1.373(7)
C10 H10 0.9500
C11 C12 1.518(7)
C12 C14 1.517(9)
C12 C13 1.527(9)
C12 H12 1.0000
C13 H13A 0.9800
C13 H13B 0.9800
C13 H13C 0.9800
C14 H14A 0.9800
C14 H14B 0.9800
C14 H14C 0.9800
C15 C17 1.510(8)
C15 C16 1.538(8)
C15 H15 1.0000
C16 H16A 0.9800
C16 H16B 0.9800
C16 H16C 0.9800
C17 H17A 0.9800
C17 H17B 0.9800
C17 H17C 0.9800
C18 C23 1.391(7)
C18 C19 1.420(7)
C19 C20 1.394(7)
C19 C27 1.513(7)
C20 C21 1.377(8)
C20 H20 0.9500
C21 C22 1.373(7)
C21 H21 0.9500
C22 C23 1.374(7)
C22 H22 0.9500
C23 C24 1.520(7)
C24 C26 1.525(8)
C24 C25 1.527(8)
C24 H24 1.0000
C25 H25A 0.9800
C25 H25B 0.9800
C25 H25C 0.9800
C26 H26A 0.9800
C26 H26B 0.9800
C26 H26C 0.9800
C27 C29 1.517(8)
C27 C28 1.529(8)
C27 H27 1.0000
C28 H28A 0.9800
C28 H28B 0.9800
C28 H28C 0.9800
C29 H29A 0.9800
C29 H29B 0.9800
C29 H29C 0.9800
Fe1 C33 1.758(6)
Fe1 C31 1.762(5)
Fe1 C32 1.768(5)
C31 O31 1.169(5)
C32 O32 1.171(5)
C33 O33 1.164(6)
P40 C59 1.788(5)
P40 C47 1.796(5)
P40 C41 1.799(5)
P40 C53 1.801(5)
C41 C42 1.390(7)
C41 C46 1.397(7)
C42 C43 1.387(7)
C42 H42 0.9500
C43 C44 1.375(7)
C43 H43 0.9500
C44 C45 1.381(8)
C44 H44 0.9500
C45 C46 1.388(7)
C45 H45 0.9500
C46 H46 0.9500
C47 C52 1.391(7)
C47 C48 1.409(7)
C48 C49 1.373(7)
C48 H48 0.9500
C49 C50 1.385(8)
C49 H49 0.9500
C50 C51 1.400(7)
C50 H50 0.9500
C51 C52 1.390(7)
C51 H51 0.9500
C52 H52 0.9500
C53 C54 1.385(7)
C53 C58 1.413(7)
C54 C55 1.370(7)
C54 H54 0.9500
C55 C56 1.386(7)
C55 H55 0.9500
C56 C57 1.393(7)
C56 H56 0.9500
C57 C58 1.369(8)
C57 H57 0.9500
C58 H58 0.9500
C59 C60 1.391(7)
C59 C64 1.397(7)
C60 C61 1.394(7)
C60 H60 0.9500
C61 C62 1.371(8)
C61 H61 0.9500
C62 C63 1.361(8)
C62 H62 0.9500
C63 C64 1.402(7)
C63 H63 0.9500
C64 H64 0.9500
P1' N5' 1.703(4)
P1' N2' 1.710(4)
P1' Fe1' 1.9885(15)
N2' C3' 1.399(6)
N2' C18' 1.443(6)
C3' C4' 1.333(7)
C3' H3' 0.9500
C4' N5' 1.416(6)
C4' H4' 0.9500
N5' C6' 1.426(6)
C6' C11' 1.393(7)
C6' C7' 1.396(8)
C7' C8' 1.381(8)
C7' C15' 1.539(8)
C8' C9' 1.369(9)
C8' H8' 0.9500
C9' C10' 1.393(9)
C9' H9' 0.9500
C10' C11' 1.416(7)
C10' H10' 0.9500
C11' C12' 1.518(7)
C12' C14' 1.529(8)
C12' C13' 1.550(8)
C12' H12' 1.0000
C13' H13D 0.9800
C13' H13E 0.9800
C13' H13F 0.9800
C14' H14D 0.9800
C14' H14E 0.9800
C14' H14F 0.9800
C15' C17' 1.525(9)
C15' C16' 1.525(8)
C15' H15' 1.0000
C16' H16D 0.9800
C16' H16E 0.9800
C16' H16F 0.9800
C17' H17D 0.9800
C17' H17E 0.9800
C17' H17F 0.9800
C18' C23' 1.401(7)
C18' C19' 1.407(7)
C19' C20' 1.380(7)
C19' C27' 1.516(7)
C20' C21' 1.391(8)
C20' H20' 0.9500
C21' C22' 1.376(8)
C21' H21' 0.9500
C22' C23' 1.390(7)
C22' H22' 0.9500
C23' C24' 1.515(7)
C24' C26' 1.521(8)
C24' C25' 1.521(8)
C24' H24' 1.0000
C25' H25D 0.9800
C25' H25E 0.9800
C25' H25F 0.9800
C26' H26D 0.9800
C26' H26E 0.9800
C26' H26F 0.9800
C27' C29' 1.525(8)
C27' C28' 1.526(7)
C27' H27' 1.0000
C28' H28D 0.9800
C28' H28E 0.9800
C28' H28F 0.9800
C29' H29D 0.9800
C29' H29E 0.9800
C29' H29F 0.9800
Fe1' C32' 1.750(6)
Fe1' C33' 1.754(5)
Fe1' C31' 1.768(5)
C31' O31' 1.164(6)
C32' O32' 1.181(6)
C33' O33' 1.184(6)
P40' C47' 1.794(5)
P40' C41' 1.795(5)
P40' C59' 1.802(5)
P40' C53' 1.803(5)
C41' C46' 1.392(7)
C41' C42' 1.392(7)
C42' C43' 1.397(7)
C42' H42' 0.9500
C43' C44' 1.374(7)
C43' H43' 0.9500
C44' C45' 1.379(7)
C44' H44' 0.9500
C45' C46' 1.383(7)
C45' H45' 0.9500
C46' H46' 0.9500
C47' C52' 1.390(7)
C47' C48' 1.407(7)
C48' C49' 1.369(7)
C48' H48' 0.9500
C49' C50' 1.385(8)
C49' H49' 0.9500
C50' C51' 1.376(8)
C50' H50' 0.9500
C51' C52' 1.380(7)
C51' H51' 0.9500
C52' H52' 0.9500
C53' C58' 1.382(7)
C53' C54' 1.382(7)
C54' C55' 1.366(7)
C54' H54' 0.9500
C55' C56' 1.384(8)
C55' H55' 0.9500
C56' C57' 1.384(8)
C56' H56' 0.9500
C57' C58' 1.392(7)
C57' H57' 0.9500
C58' H58' 0.9500
C59' C64' 1.380(7)
C59' C60' 1.382(7)
C60' C61' 1.399(7)
C60' H60' 0.9500
C61' C62' 1.358(8)
C61' H61' 0.9500
C62' C63' 1.377(8)
C62' H62' 0.9500
C63' C64' 1.382(7)
C63' H63' 0.9500
C64' H64' 0.9500
O1A C5A 1.393(8)
O1A C2A 1.405(7)
C2A C3A 1.471(7)
C2A H2A1 0.9900
C2A H2A2 0.9900
C3A C4A 1.485(8)
C3A H3A1 0.9900
C3A H3A2 0.9900
C4A C5A 1.490(9)
C4A H4A1 0.9900
C4A H4A2 0.9900
C5A H5A1 0.9900
C5A H5A2 0.9900
O1B C5B 1.351(9)
O1B C2B 1.434(10)
C2B C3B 1.537(10)
C2B H2B1 0.9900
C2B H2B2 0.9900
C3B C4B 1.496(10)
C3B H3B1 0.9900
C3B H3B2 0.9900
C4B C5B 1.505(9)
C4B H4B1 0.9900
C4B H4B2 0.9900
C5B H5B1 0.9900
C5B H5B2 0.9900
O1C C5C' 1.328(11)
O1C C2C 1.387(7)
O1C C5C 1.502(11)
C2C C3C 1.413(11)
C2C C3C' 1.577(12)
C2C H2C1 0.9900
C2C H2C2 0.9900
C2C H2C3 0.9900
C2C H2C4 0.9900
C3C C4C 1.462(14)
C3C H3C1 0.9900
C3C H3C2 0.9900
C4C C5C 1.514(12)
C4C H4C1 0.9900
C4C H4C2 0.9900
C5C H5C1 0.9900
C5C H5C2 0.9900
C3C' C4C' 1.519(15)
C3C' H3C3 0.9900
C3C' H3C4 0.9900
C4C' C5C' 1.484(13)
C4C' H4C3 0.9900
C4C' H4C4 0.9900
C5C' H5C3 0.9900
C5C' H5C4 0.9900

loop_
_geom_hbond_atom_site_label_D
_geom_hbond_atom_site_label_H
_geom_hbond_atom_site_label_A
_geom_hbond_distance_DH
_geom_hbond_distance_HA
_geom_hbond_distance_DA
_geom_hbond_angle_DHA
_geom_hbond_site_symmetry_A
C3 H3 O1A 0.95 2.47 3.391(7) 162.7 .
C64 H64 O33 0.95 2.43 3.058(7) 123.1 3
C3' H3' O1C 0.95 2.44 3.380(7) 171.2 .
C58' H58' O32' 0.95 2.53 3.248(6) 132.5 3_455
C64' H64' O32' 0.95 2.47 3.079(7) 122.0 3_455

loop_
_geom_torsion_atom_site_label_1
_geom_torsion_atom_site_label_2
_geom_torsion_atom_site_label_3
_geom_torsion_atom_site_label_4
_geom_torsion
N5 P1 N2 C3 1.1(4)
Fe1 P1 N2 C3 176.8(3)
N5 P1 N2 C18 -176.0(4)
Fe1 P1 N2 C18 -0.3(5)
C18 N2 C3 C4 175.4(4)
P1 N2 C3 C4 -1.7(6)
N2 C3 C4 N5 1.5(6)
C3 C4 N5 C6 -171.9(4)
C3 C4 N5 P1 -0.7(5)
N2 P1 N5 C4 -0.2(4)
Fe1 P1 N5 C4 -176.4(3)
N2 P1 N5 C6 171.1(4)
Fe1 P1 N5 C6 -5.2(5)
C4 N5 C6 C7 -94.1(6)
P1 N5 C6 C7 95.3(5)
C4 N5 C6 C11 89.0(6)
P1 N5 C6 C11 -81.6(5)
C11 C6 C7 C8 -4.9(8)
N5 C6 C7 C8 178.3(4)
C11 C6 C7 C15 176.0(5)
N5 C6 C7 C15 -0.9(7)
C6 C7 C8 C9 2.8(8)
C15 C7 C8 C9 -178.0(5)
C7 C8 C9 C10 -0.1(9)
C8 C9 C10 C11 -0.7(9)
C9 C10 C11 C6 -1.2(8)
C9 C10 C11 C12 179.3(5)
C7 C6 C11 C10 4.2(8)
N5 C6 C11 C10 -179.0(5)
C7 C6 C11 C12 -176.4(5)
N5 C6 C11 C12 0.4(8)
C10 C11 C12 C14 87.6(7)
C6 C11 C12 C14 -91.8(6)
C10 C11 C12 C13 -39.1(8)
C6 C11 C12 C13 141.4(5)
C6 C7 C15 C17 -136.3(5)
C8 C7 C15 C17 44.6(7)
C6 C7 C15 C16 97.3(6)
C8 C7 C15 C16 -81.8(6)
C3 N2 C18 C23 103.0(6)
P1 N2 C18 C23 -80.1(5)
C3 N2 C18 C19 -73.6(6)
P1 N2 C18 C19 103.2(5)
C23 C18 C19 C20 1.7(7)
N2 C18 C19 C20 178.2(4)
C23 C18 C19 C27 -179.7(5)
N2 C18 C19 C27 -3.2(7)
C18 C19 C20 C21 -1.9(8)
C27 C19 C20 C21 179.5(5)
C19 C20 C21 C22 0.7(9)
C20 C21 C22 C23 0.8(9)
C21 C22 C23 C18 -1.0(8)
C21 C22 C23 C24 -178.5(5)
C19 C18 C23 C22 -0.3(7)
N2 C18 C23 C22 -176.8(5)
C19 C18 C23 C24 177.2(5)
N2 C18 C23 C24 0.8(7)
C22 C23 C24 C26 96.7(6)
C18 C23 C24 C26 -80.7(6)
C22 C23 C24 C25 -27.2(7)
C18 C23 C24 C25 155.4(5)
C20 C19 C27 C29 93.8(6)
C18 C19 C27 C29 -84.7(6)
C20 C19 C27 C28 -28.3(7)
C18 C19 C27 C28 153.2(5)
N5 P1 Fe1 C33 -148.6(3)
N2 P1 Fe1 C33 37.2(3)
N5 P1 Fe1 C31 97.1(3)
N2 P1 Fe1 C31 -77.0(3)
N5 P1 Fe1 C32 -18.6(3)
N2 P1 Fe1 C32 167.3(3)
C33 Fe1 C31 O31 -85(9)
C32 Fe1 C31 O31 150(9)
P1 Fe1 C31 O31 35(9)
C33 Fe1 C32 O32 -140(21)
C31 Fe1 C32 O32 -24(21)
P1 Fe1 C32 O32 93(21)
C31 Fe1 C33 O33 54(7)
C32 Fe1 C33 O33 172(7)
P1 Fe1 C33 O33 -64(7)
C59 P40 C41 C42 -147.4(4)
C47 P40 C41 C42 -27.0(5)
C53 P40 C41 C42 93.8(4)
C59 P40 C41 C46 37.9(5)
C47 P40 C41 C46 158.3(4)
C53 P40 C41 C46 -80.8(4)
C46 C41 C42 C43 -0.1(7)
P40 C41 C42 C43 -174.8(4)
C41 C42 C43 C44 0.8(7)
C42 C43 C44 C45 -1.4(8)
C43 C44 C45 C46 1.5(8)
C44 C45 C46 C41 -0.8(8)
C42 C41 C46 C45 0.2(8)
P40 C41 C46 C45 174.8(4)
C59 P40 C47 C52 29.3(5)
C41 P40 C47 C52 -91.2(4)
C53 P40 C47 C52 149.2(4)
C59 P40 C47 C48 -157.4(4)
C41 P40 C47 C48 82.1(4)
C53 P40 C47 C48 -37.5(5)
C52 C47 C48 C49 -0.2(7)
P40 C47 C48 C49 -173.5(4)
C47 C48 C49 C50 0.8(7)
C48 C49 C50 C51 -0.7(8)
C49 C50 C51 C52 0.0(7)
C50 C51 C52 C47 0.6(7)
C48 C47 C52 C51 -0.5(7)
P40 C47 C52 C51 172.8(4)
C59 P40 C53 C54 -102.8(4)
C47 P40 C53 C54 136.5(4)
C41 P40 C53 C54 16.8(5)
C59 P40 C53 C58 70.8(4)
C47 P40 C53 C58 -49.9(5)
C41 P40 C53 C58 -169.6(4)
C58 C53 C54 C55 0.6(7)
P40 C53 C54 C55 174.2(4)
C53 C54 C55 C56 -1.4(8)
C54 C55 C56 C57 0.3(8)
C55 C56 C57 C58 1.6(8)
C56 C57 C58 C53 -2.3(8)
C54 C53 C58 C57 1.2(8)
P40 C53 C58 C57 -172.4(4)
C47 P40 C59 C60 103.5(4)
C41 P40 C59 C60 -136.6(4)
C53 P40 C59 C60 -17.7(5)
C47 P40 C59 C64 -74.4(4)
C41 P40 C59 C64 45.5(5)
C53 P40 C59 C64 164.4(4)
C64 C59 C60 C61 0.8(7)
P40 C59 C60 C61 -177.1(4)
C59 C60 C61 C62 2.2(8)
C60 C61 C62 C63 -3.3(8)
C61 C62 C63 C64 1.3(8)
C60 C59 C64 C63 -2.7(7)
P40 C59 C64 C63 175.2(4)
C62 C63 C64 C59 1.8(8)
N5' P1' N2' C3' 0.6(4)
Fe1' P1' N2' C3' -177.8(3)
N5' P1' N2' C18' -178.7(4)
Fe1' P1' N2' C18' 2.9(5)
C18' N2' C3' C4' 179.1(5)
P1' N2' C3' C4' -0.2(6)
N2' C3' C4' N5' -0.4(6)
C3' C4' N5' C6' 170.4(5)
C3' C4' N5' P1' 0.9(6)
N2' P1' N5' C4' -0.8(4)
Fe1' P1' N5' C4' 177.5(3)
N2' P1' N5' C6' -170.0(4)
Fe1' P1' N5' C6' 8.3(5)
C4' N5' C6' C11' 102.7(6)
P1' N5' C6' C11' -88.8(5)
C4' N5' C6' C7' -75.7(6)
P1' N5' C6' C7' 92.8(5)
C11' C6' C7' C8' -3.2(8)
N5' C6' C7' C8' 175.1(5)
C11' C6' C7' C15' 177.1(5)
N5' C6' C7' C15' -4.6(8)
C6' C7' C8' C9' -0.4(9)
C15' C7' C8' C9' 179.3(6)
C7' C8' C9' C10' 3.6(10)
C8' C9' C10' C11' -3.4(10)
C7' C6' C11' C10' 3.3(8)
N5' C6' C11' C10' -174.9(5)
C7' C6' C11' C12' -177.7(5)
N5' C6' C11' C12' 4.1(8)
C9' C10' C11' C6' 0.0(8)
C9' C10' C11' C12' -179.1(5)
C6' C11' C12' C14' -84.6(6)
C10' C11' C12' C14' 94.3(6)
C6' C11' C12' C13' 150.6(5)
C10' C11' C12' C13' -30.5(7)
C8' C7' C15' C17' -64.0(7)
C6' C7' C15' C17' 115.7(6)
C8' C7' C15' C16' 61.8(7)
C6' C7' C15' C16' -118.5(6)
C3' N2' C18' C23' 81.8(6)
P1' N2' C18' C23' -99.0(5)
C3' N2' C18' C19' -96.9(6)
P1' N2' C18' C19' 82.4(5)
C23' C18' C19' C20' -1.5(8)
N2' C18' C19' C20' 177.1(5)
C23' C18' C19' C27' 177.6(5)
N2' C18' C19' C27' -3.8(7)
C18' C19' C20' C21' 0.0(8)
C27' C19' C20' C21' -179.1(5)
C19' C20' C21' C22' 1.4(9)
C20' C21' C22' C23' -1.4(9)
C21' C22' C23' C18' 0.0(9)
C21' C22' C23' C24' 177.2(6)
C19' C18' C23' C22' 1.5(9)
N2' C18' C23' C22' -177.1(5)
C19' C18' C23' C24' -175.7(5)
N2' C18' C23' C24' 5.7(8)
C22' C23' C24' C26' 31.7(8)
C18' C23' C24' C26' -151.2(6)
C22' C23' C24' C25' -90.9(6)
C18' C23' C24' C25' 86.2(7)
C20' C19' C27' C29' -97.2(6)
C18' C19' C27' C29' 83.8(6)
C20' C19' C27' C28' 28.9(7)
C18' C19' C27' C28' -150.1(5)
N5' P1' Fe1' C32' 37.3(3)
N2' P1' Fe1' C32' -145.1(3)
N5' P1' Fe1' C33' 166.2(3)
N2' P1' Fe1' C33' -16.1(3)
N5' P1' Fe1' C31' -76.3(3)
N2' P1' Fe1' C31' 101.4(3)
C32' Fe1' C31' O31' -85(11)
C33' Fe1' C31' O31' 150(11)
P1' Fe1' C31' O31' 35(11)
C33' Fe1' C32' O32' 153(7)
C31' Fe1' C32' O32' 33(7)
P1' Fe1' C32' O32' -85(7)
C32' Fe1' C33' O33' 163(17)
C31' Fe1' C33' O33' -80(17)
P1' Fe1' C33' O33' 38(17)
C47' P40' C41' C46' -168.4(4)
C59' P40' C41' C46' 71.5(5)
C53' P40' C41' C46' -49.7(5)
C47' P40' C41' C42' 13.6(5)
C59' P40' C41' C42' -106.5(4)
C53' P40' C41' C42' 132.2(4)
C46' C41' C42' C43' -0.5(7)
P40' C41' C42' C43' 177.5(4)
C41' C42' C43' C44' -0.2(7)
C42' C43' C44' C45' -0.3(8)
C43' C44' C45' C46' 1.5(8)
C44' C45' C46' C41' -2.1(8)
C42' C41' C46' C45' 1.7(8)
P40' C41' C46' C45' -176.4(4)
C41' P40' C47' C52' -74.5(4)
C59' P40' C47' C52' 45.7(5)
C53' P40' C47' C52' 166.1(4)
C41' P40' C47' C48' 101.9(4)
C59' P40' C47' C48' -137.9(4)
C53' P40' C47' C48' -17.5(5)
C52' C47' C48' C49' 0.5(7)
P40' C47' C48' C49' -175.9(4)
C47' C48' C49' C50' 2.4(8)
C48' C49' C50' C51' -2.9(8)
C49' C50' C51' C52' 0.4(8)
C50' C51' C52' C47' 2.5(8)
C48' C47' C52' C51' -2.9(7)
P40' C47' C52' C51' 173.5(4)
C47' P40' C53' C58' -91.2(4)
C41' P40' C53' C58' 149.8(4)
C59' P40' C53' C58' 28.8(5)
C47' P40' C53' C54' 81.7(4)
C41' P40' C53' C54' -37.3(5)
C59' P40' C53' C54' -158.3(4)
C58' C53' C54' C55' -0.3(7)
P40' C53' C54' C55' -173.2(4)
C53' C54' C55' C56' 1.4(8)
C54' C55' C56' C57' -1.3(8)
C55' C56' C57' C58' 0.0(8)
C54' C53' C58' C57' -1.0(7)
P40' C53' C58' C57' 171.9(4)
C56' C57' C58' C53' 1.2(7)
C47' P40' C59' C64' 49.8(5)
C41' P40' C59' C64' 169.6(4)
C53' P40' C59' C64' -69.5(4)
C47' P40' C59' C60' -136.1(4)
C41' P40' C59' C60' -16.4(5)
C53' P40' C59' C60' 104.6(4)
C64' C59' C60' C61' 1.1(7)
P40' C59' C60' C61' -172.9(4)
C59' C60' C61' C62' -0.2(8)
C60' C61' C62' C63' 0.6(8)
C61' C62' C63' C64' -1.8(8)
C60' C59' C64' C63' -2.3(7)
P40' C59' C64' C63' 171.7(4)
C62' C63' C64' C59' 2.7(7)
C5A O1A C2A C3A -24.0(9)
O1A C2A C3A C4A 31.9(9)
C2A C3A C4A C5A -27.5(10)
C2A O1A C5A C4A 6.1(9)
C3A C4A C5A O1A 14.0(10)
C5B O1B C2B C3B -9.5(10)
O1B C2B C3B C4B -15.9(9)
C2B C3B C4B C5B 32.4(8)
C2B O1B C5B C4B 31.4(9)
C3B C4B C5B O1B -41.0(8)
C5C' O1C C2C C3C -11.3(16)
C5C O1C C2C C3C -12.9(12)
C5C' O1C C2C C3C' -15.9(14)
C5C O1C C2C C3C' -17.5(11)
O1C C2C C3C C4C -5.2(15)
C3C' C2C C3C C4C 5(2)
C2C C3C C4C C5C 20.8(14)
C5C' O1C C5C C4C -152(3)
C2C O1C C5C C4C 25.4(11)
C3C C4C C5C O1C -30.4(15)
O1C C2C C3C' C4C' 27.4(13)
C3C C2C C3C' C4C' -144(4)
C2C C3C' C4C' C5C' -33.2(18)
C2C O1C C5C' C4C' -4.0(17)
C5C O1C C5C' C4C' -0.8(18)
C3C' C4C' C5C' O1C 23.3(17)
